data_4335743
loop_
_publ_author_name
'Chengzhong Cui'
'Patrick R. Shipman'
'Roger A. Lalancette'
'Frieder J\"akle'

_publ_section_title
;
 Tris(2-pyridylborate) (Tpyb) Metal Complexes: Synthesis,
 Characterization, and Formation of Extrinsically Porous Materials with
 Large Cylindrical Channels
;
_journal_name_full 'Inorganic Chemistry'
_journal_page_first 9440
_journal_page_last 9448
_journal_paper_doi 10.1021/ic4010664
_journal_volume 52
_journal_year 2013
_chemical_formula_moiety 'C50 H50 B2 Mn N6'
_chemical_formula_sum 'C50 H50 B2 Mn N6'
_chemical_formula_weight 811.52
_chemical_name_systematic
; 
 ? 
;
_space_group_IT_number 148
_symmetry_cell_setting hexagonal
_symmetry_space_group_name_Hall '-R 3'
_symmetry_space_group_name_H-M 'R -3 :H'
_atom_sites_solution_hydrogens geom
_atom_sites_solution_primary direct
_atom_sites_solution_secondary difmap
_audit_creation_method SHELXL-97
_cell_angle_alpha 90.00
_cell_angle_beta 90.00
_cell_angle_gamma 120.00
_cell_formula_units_Z 9
_cell_length_a 35.6133(4)
_cell_length_b 35.6133(4)
_cell_length_c 10.0346(1)
_cell_measurement_reflns_used 9921
_cell_measurement_temperature 100(2)
_cell_measurement_theta_max 64.14
_cell_measurement_theta_min 2.48
_cell_volume 11021.9(2)
_computing_cell_refinement 'APEX 2'
_computing_data_collection 'APEX 2 (Bruker, 2006)'
_computing_data_reduction 'SAINT (Bruker, 2005)'
_computing_molecular_graphics SHELXTL
_computing_publication_material SHELXTL
_computing_structure_refinement SHELXTL
_computing_structure_solution 'SHELXTL (Sheldrick, 2008b)'
_diffrn_ambient_temperature 100(2)
_diffrn_measured_fraction_theta_full 0.983
_diffrn_measured_fraction_theta_max 0.984
_diffrn_measurement_device_type 'Bruker SMART CCD Apex-II area-detector'
_diffrn_measurement_method '\f and \w'
_diffrn_radiation_monochromator graphite
_diffrn_radiation_source 'fine-focus sealed tube'
_diffrn_radiation_type CuK\a
_diffrn_radiation_wavelength 1.54178
_diffrn_reflns_av_R_equivalents 0.049
_diffrn_reflns_av_sigmaI/netI 0.044
_diffrn_reflns_limit_h_max 41
_diffrn_reflns_limit_h_min -38
_diffrn_reflns_limit_k_max 41
_diffrn_reflns_limit_k_min -41
_diffrn_reflns_limit_l_max 11
_diffrn_reflns_limit_l_min -11
_diffrn_reflns_number 33216
_diffrn_reflns_theta_full 65.01
_diffrn_reflns_theta_max 65.01
_diffrn_reflns_theta_min 2.48
_diffrn_standards_decay_% 0
_diffrn_standards_number 0
_exptl_absorpt_coefficient_mu 2.470
_exptl_absorpt_correction_T_max 0.7850
_exptl_absorpt_correction_T_min 0.6250
_exptl_absorpt_correction_type numerical
_exptl_absorpt_process_details 'SADABS (Sheldrick, 2008a)'
_exptl_crystal_colour colourless
_exptl_crystal_density_diffrn 1.100
_exptl_crystal_description block
_exptl_crystal_F_000 3843
_exptl_crystal_size_max 0.21
_exptl_crystal_size_mid 0.15
_exptl_crystal_size_min 0.10
_platon_squeeze_details
;
Disordered toluene molecules were not determined, but SQUEEZE found that there 
were approximately four such disordered solvent molecules per cell.
;
_refine_diff_density_max 0.33
_refine_diff_density_min -0.71
_refine_diff_density_rms 0.06
_refine_ls_goodness_of_fit_ref 1.09
_refine_ls_hydrogen_treatment constr
_refine_ls_matrix_type full
_refine_ls_number_parameters 271
_refine_ls_number_reflns 4115
_refine_ls_number_restraints 0
_refine_ls_restrained_S_all 1.09
_refine_ls_R_factor_all 0.068
_refine_ls_R_factor_gt 0.050
_refine_ls_shift/su_max 0.00
_refine_ls_shift/su_mean 0.00
_refine_ls_structure_factor_coef Fsqd
_refine_ls_weighting_details 'calc w=1/[\s^2^(Fo^2^)+(0.0775P)^2^+12.9590P] where P=(Fo^2^+2Fc^2^)/3'
_refine_ls_weighting_scheme calc
_refine_ls_wR_factor_gt 0.137
_refine_ls_wR_factor_ref 0.144
_reflns_number_gt 3201
_reflns_number_total 4115
_reflns_threshold_expression I>2\s(I)
_cod_data_source_file ic4010664_si_003.cif
_cod_data_source_block complex2-Mn_C7H8
_cod_original_sg_symbol_H-M 'R -3'
_cod_database_code 4335743

loop_
_symmetry_equiv_pos_as_xyz
'x, y, z'
'-y, x-y, z'
'-x+y, -x, z'
'x+2/3, y+1/3, z+1/3'
'-y+2/3, x-y+1/3, z+1/3'
'-x+y+2/3, -x+1/3, z+1/3'
'x+1/3, y+2/3, z+2/3'
'-y+1/3, x-y+2/3, z+2/3'
'-x+y+1/3, -x+2/3, z+2/3'
'-x, -y, -z'
'y, -x+y, -z'
'x-y, x, -z'
'-x+2/3, -y+1/3, -z+1/3'
'y+2/3, -x+y+1/3, -z+1/3'
'x-y+2/3, x+1/3, -z+1/3'
'-x+1/3, -y+2/3, -z+2/3'
'y+1/3, -x+y+2/3, -z+2/3'
'x-y+1/3, x+2/3, -z+2/3'

loop_
_atom_site_label
_atom_site_type_symbol
_atom_site_fract_x
_atom_site_fract_y
_atom_site_fract_z
_atom_site_U_iso_or_equiv
_atom_site_adp_type
_atom_site_occupancy
_atom_site_symmetry_multiplicity
_atom_site_calc_flag
_atom_site_refinement_flags
Mn1 Mn 0.5000 0.0000 0.0000 0.0256(2) Uani 1 2 d S
B1 B 0.60144(9) 0.07867(10) 0.0435(3) 0.0186(7) Uani 1 1 d .
N1 N 0.55793(6) 0.02179(7) -0.1364(2) 0.0192(5) Uani 1 1 d .
N2 N 0.54608(7) 0.01048(7) 0.1704(2) 0.0238(5) Uani 1 1 d .
N3 N 0.52395(7) 0.06922(7) 0.0219(2) 0.0247(5) Uani 1 1 d .
C1 C 0.59815(8) 0.05231(8) -0.0951(2) 0.0174(6) Uani 1 1 d .
C2 C 0.63415(9) 0.05649(9) -0.1645(3) 0.0238(6) Uani 1 1 d .
H2 H 0.6625 0.0771 -0.1353 0.029 Uiso 1 1 calc R
C3 C 0.62921(9) 0.03126(9) -0.2746(3) 0.0293(7) Uani 1 1 d .
H3 H 0.6539 0.0345 -0.3210 0.035 Uiso 1 1 calc R
C4 C 0.58806(9) 0.00132(10) -0.3166(3) 0.0328(7) Uani 1 1 d .
H4 H 0.5837 -0.0162 -0.3928 0.039 Uiso 1 1 calc R
C5 C 0.55340(9) -0.00238(9) -0.2449(3) 0.0267(7) Uani 1 1 d .
H5 H 0.5249 -0.0230 -0.2733 0.032 Uiso 1 1 calc R
C6 C 0.58867(8) 0.04062(8) 0.1551(2) 0.0176(6) Uani 1 1 d .
C7 C 0.61883(8) 0.03423(8) 0.2257(3) 0.0217(6) Uani 1 1 d .
H7 H 0.6489 0.0536 0.2115 0.026 Uiso 1 1 calc R
C8 C 0.60641(8) 0.00078(8) 0.3152(3) 0.0234(6) Uani 1 1 d .
H8 H 0.6276 -0.0025 0.3632 0.028 Uiso 1 1 calc R
C9 C 0.56275(8) -0.02793(8) 0.3346(3) 0.0232(6) Uani 1 1 d .
H9 H 0.5529 -0.0506 0.3983 0.028 Uiso 1 1 calc R
C10 C 0.53429(9) -0.02211(9) 0.2575(3) 0.0276(7) Uani 1 1 d .
H10 H 0.5043 -0.0425 0.2663 0.033 Uiso 1 1 calc R
C11 C 0.56678(8) 0.09668(8) 0.0453(2) 0.0194(6) Uani 1 1 d .
C12 C 0.57959(10) 0.14003(9) 0.0741(3) 0.0279(7) Uani 1 1 d .
H12 H 0.6093 0.1599 0.0909 0.034 Uiso 1 1 calc R
C13 C 0.55035(11) 0.15468(10) 0.0788(3) 0.0362(8) Uani 1 1 d .
H13 H 0.5598 0.1842 0.0975 0.043 Uiso 1 1 calc R
C14 C 0.50745(11) 0.12591(11) 0.0560(3) 0.0367(8) Uani 1 1 d .
H14 H 0.4864 0.1349 0.0603 0.044 Uiso 1 1 calc R
C15 C 0.49562(9) 0.08400(10) 0.0271(3) 0.0323(7) Uani 1 1 d .
H15 H 0.4659 0.0641 0.0097 0.039 Uiso 1 1 calc R
C16 C 0.64995(8) 0.12090(8) 0.0676(3) 0.0191(6) Uani 1 1 d .
C17 C 0.66845(8) 0.13450(8) 0.1936(3) 0.0194(6) Uani 1 1 d .
H17 H 0.6529 0.1178 0.2689 0.023 Uiso 1 1 calc R
C18 C 0.70861(8) 0.17140(8) 0.2141(3) 0.0217(6) Uani 1 1 d .
H18 H 0.7197 0.1788 0.3021 0.026 Uiso 1 1 calc R
C19 C 0.73287(8) 0.19773(8) 0.1081(3) 0.0208(6) Uani 1 1 d .
C20 C 0.71379(8) 0.18595(8) -0.0174(3) 0.0218(6) Uani 1 1 d .
H20 H 0.7285 0.2037 -0.0920 0.026 Uiso 1 1 calc R
C21 C 0.67368(8) 0.14882(8) -0.0360(3) 0.0206(6) Uani 1 1 d .
H21 H 0.6619 0.1422 -0.1234 0.025 Uiso 1 1 calc R
C22 C 0.77773(9) 0.23742(8) 0.1329(3) 0.0247(6) Uani 1 1 d .
C23 C 0.77193(10) 0.27159(9) 0.2095(3) 0.0325(7) Uani 1 1 d .
H23A H 0.7544 0.2802 0.1563 0.049 Uiso 1 1 calc R
H23B H 0.8004 0.2970 0.2268 0.049 Uiso 1 1 calc R
H23C H 0.7573 0.2593 0.2944 0.049 Uiso 1 1 calc R
C24 C 0.80584(9) 0.22465(9) 0.2154(3) 0.0346(7) Uani 1 1 d .
H24A H 0.7924 0.2140 0.3028 0.052 Uiso 1 1 calc R
H24B H 0.8348 0.2500 0.2272 0.052 Uiso 1 1 calc R
H24C H 0.8083 0.2018 0.1690 0.052 Uiso 1 1 calc R
C25 C 0.80155(10) 0.25744(9) 0.0020(3) 0.0346(8) Uani 1 1 d .
H25A H 0.8029 0.2351 -0.0516 0.052 Uiso 1 1 calc R
H25B H 0.8310 0.2809 0.0214 0.052 Uiso 1 1 calc R
H25C H 0.7859 0.2691 -0.0477 0.052 Uiso 1 1 calc R

loop_
_atom_site_aniso_label
_atom_site_aniso_U_11
_atom_site_aniso_U_22
_atom_site_aniso_U_33
_atom_site_aniso_U_23
_atom_site_aniso_U_13
_atom_site_aniso_U_12
Mn1 0.0209(4) 0.0305(4) 0.0255(4) -0.0004(3) -0.0024(3) 0.0129(3)
B1 0.0171(15) 0.0232(16) 0.0174(15) -0.0011(13) -0.0007(13) 0.0116(13)
N1 0.0166(11) 0.0238(12) 0.0171(11) -0.0002(10) -0.0007(9) 0.0100(10)
N2 0.0185(12) 0.0280(13) 0.0223(12) 0.0077(11) -0.0007(10) 0.0096(10)
N3 0.0191(12) 0.0287(13) 0.0310(13) 0.0055(11) -0.0016(10) 0.0157(11)
C1 0.0187(13) 0.0199(14) 0.0163(13) 0.0034(11) -0.0013(11) 0.0116(12)
C2 0.0207(14) 0.0259(15) 0.0249(15) -0.0014(12) 0.0004(12) 0.0117(12)
C3 0.0253(15) 0.0389(17) 0.0253(15) -0.0048(14) 0.0040(13) 0.0172(14)
C4 0.0337(17) 0.0395(18) 0.0236(15) -0.0118(14) -0.0011(14) 0.0171(15)
C5 0.0239(15) 0.0325(16) 0.0213(14) -0.0050(13) -0.0032(12) 0.0125(13)
C6 0.0179(13) 0.0199(13) 0.0171(13) -0.0046(11) -0.0002(11) 0.0110(11)
C7 0.0159(13) 0.0224(14) 0.0268(15) -0.0009(12) -0.0009(12) 0.0097(12)
C8 0.0232(14) 0.0258(15) 0.0256(15) -0.0020(13) -0.0061(12) 0.0157(13)
C9 0.0242(15) 0.0215(14) 0.0208(14) 0.0014(12) -0.0018(12) 0.0092(12)
C10 0.0176(14) 0.0295(16) 0.0312(16) 0.0055(14) -0.0002(13) 0.0084(13)
C11 0.0222(14) 0.0261(15) 0.0128(13) 0.0036(12) 0.0017(11) 0.0143(12)
C12 0.0337(16) 0.0324(16) 0.0241(15) -0.0033(13) -0.0041(13) 0.0213(14)
C13 0.051(2) 0.0424(19) 0.0315(17) -0.0048(15) -0.0047(15) 0.0359(17)
C14 0.048(2) 0.058(2) 0.0279(17) 0.0051(16) 0.0052(15) 0.0447(19)
C15 0.0224(15) 0.0462(19) 0.0299(17) 0.0107(15) 0.0010(13) 0.0184(15)
C16 0.0172(13) 0.0190(14) 0.0232(14) -0.0023(12) -0.0013(12) 0.0106(11)
C17 0.0221(14) 0.0181(13) 0.0171(13) 0.0027(11) 0.0042(11) 0.0093(12)
C18 0.0241(14) 0.0214(14) 0.0176(14) -0.0030(12) -0.0013(12) 0.0099(12)
C19 0.0220(14) 0.0171(14) 0.0220(14) 0.0006(12) 0.0043(12) 0.0088(12)
C20 0.0242(14) 0.0198(14) 0.0189(14) 0.0047(12) 0.0043(12) 0.0091(12)
C21 0.0231(14) 0.0237(14) 0.0171(14) -0.0004(12) -0.0018(12) 0.0133(12)
C22 0.0244(15) 0.0172(14) 0.0249(15) -0.0005(12) 0.0035(12) 0.0047(12)
C23 0.0358(17) 0.0201(15) 0.0320(17) -0.0018(13) 0.0031(14) 0.0068(13)
C24 0.0232(15) 0.0261(16) 0.0440(19) -0.0048(14) -0.0040(14) 0.0045(13)
C25 0.0332(17) 0.0201(15) 0.0320(17) -0.0039(13) 0.0058(14) -0.0007(13)

loop_
_atom_type_symbol
_atom_type_description
_atom_type_scat_dispersion_real
_atom_type_scat_dispersion_imag
_atom_type_scat_source
C C 0.0181 0.0091 'International Tables Vol C Tables 4.2.6.8 and 6.1.1.4'
H H 0.0000 0.0000 'International Tables Vol C Tables 4.2.6.8 and 6.1.1.4'
B B 0.0090 0.0039 'International Tables Vol C Tables 4.2.6.8 and 6.1.1.4'
N N 0.0311 0.0180 'International Tables Vol C Tables 4.2.6.8 and 6.1.1.4'
Mn Mn -0.5299 2.8052 'International Tables Vol C Tables 4.2.6.8 and 6.1.1.4'

loop_
_geom_angle_atom_site_label_1
_geom_angle_atom_site_label_2
_geom_angle_atom_site_label_3
_geom_angle
_geom_angle_site_symmetry_1
_geom_angle_site_symmetry_3
N3 Mn1 N3 180.0 . 10_655
N3 Mn1 N1 84.21(8) . .
N3 Mn1 N1 95.79(8) 10_655 .
N3 Mn1 N1 95.79(8) . 10_655
N3 Mn1 N1 84.21(8) 10_655 10_655
N1 Mn1 N1 180.00(8) . 10_655
N3 Mn1 N2 84.04(8) . .
N3 Mn1 N2 95.96(8) 10_655 .
N1 Mn1 N2 86.51(8) . .
N1 Mn1 N2 93.49(8) 10_655 .
N3 Mn1 N2 95.96(8) . 10_655
N3 Mn1 N2 84.04(8) 10_655 10_655
N1 Mn1 N2 93.48(8) . 10_655
N1 Mn1 N2 86.51(8) 10_655 10_655
N2 Mn1 N2 180.0 . 10_655
C6 B1 C16 112.7(2) . .
C6 B1 C1 101.2(2) . .
C16 B1 C1 112.8(2) . .
C6 B1 C11 111.2(2) . .
C16 B1 C11 106.9(2) . .
C1 B1 C11 112.1(2) . .
C5 N1 C1 120.0(2) . .
C5 N1 Mn1 118.17(17) . .
C1 N1 Mn1 120.30(16) . .
C10 N2 C6 120.0(2) . .
C10 N2 Mn1 117.46(17) . .
C6 N2 Mn1 118.32(16) . .
C15 N3 C11 120.0(2) . .
C15 N3 Mn1 119.87(19) . .
C11 N3 Mn1 119.68(16) . .
N1 C1 C2 118.4(2) . .
N1 C1 B1 117.3(2) . .
C2 C1 B1 124.0(2) . .
C3 C2 C1 121.2(3) . .
C3 C2 H2 119.4 . .
C1 C2 H2 119.4 . .
C2 C3 C4 119.3(3) . .
C2 C3 H3 120.4 . .
C4 C3 H3 120.4 . .
C5 C4 C3 118.0(3) . .
C5 C4 H4 121.0 . .
C3 C4 H4 121.0 . .
N1 C5 C4 123.1(3) . .
N1 C5 H5 118.5 . .
C4 C5 H5 118.5 . .
N2 C6 C7 117.3(2) . .
N2 C6 B1 118.0(2) . .
C7 C6 B1 124.3(2) . .
C8 C7 C6 122.1(2) . .
C8 C7 H7 118.9 . .
C6 C7 H7 118.9 . .
C7 C8 C9 119.2(2) . .
C7 C8 H8 120.4 . .
C9 C8 H8 120.4 . .
C10 C9 C8 116.9(2) . .
C10 C9 H9 121.5 . .
C8 C9 H9 121.5 . .
N2 C10 C9 124.3(2) . .
N2 C10 H10 117.9 . .
C9 C10 H10 117.9 . .
N3 C11 C12 117.2(2) . .
N3 C11 B1 120.4(2) . .
C12 C11 B1 122.3(2) . .
C13 C12 C11 122.1(3) . .
C13 C12 H12 119.0 . .
C11 C12 H12 119.0 . .
C14 C13 C12 118.9(3) . .
C14 C13 H13 120.6 . .
C12 C13 H13 120.6 . .
C15 C14 C13 118.3(3) . .
C15 C14 H14 120.9 . .
C13 C14 H14 120.9 . .
N3 C15 C14 123.5(3) . .
N3 C15 H15 118.3 . .
C14 C15 H15 118.3 . .
C21 C16 C17 114.5(2) . .
C21 C16 B1 121.9(2) . .
C17 C16 B1 123.2(2) . .
C18 C17 C16 123.1(2) . .
C18 C17 H17 118.5 . .
C16 C17 H17 118.5 . .
C17 C18 C19 121.4(2) . .
C17 C18 H18 119.3 . .
C19 C18 H18 119.3 . .
C20 C19 C18 116.2(2) . .
C20 C19 C22 123.4(2) . .
C18 C19 C22 120.3(2) . .
C21 C20 C19 121.5(2) . .
C21 C20 H20 119.3 . .
C19 C20 H20 119.3 . .
C20 C21 C16 123.2(2) . .
C20 C21 H21 118.4 . .
C16 C21 H21 118.4 . .
C25 C22 C24 108.0(2) . .
C25 C22 C19 111.6(2) . .
C24 C22 C19 110.4(2) . .
C25 C22 C23 108.8(2) . .
C24 C22 C23 109.3(2) . .
C19 C22 C23 108.7(2) . .
C22 C23 H23A 109.5 . .
C22 C23 H23B 109.5 . .
H23A C23 H23B 109.5 . .
C22 C23 H23C 109.5 . .
H23A C23 H23C 109.5 . .
H23B C23 H23C 109.5 . .
C22 C24 H24A 109.5 . .
C22 C24 H24B 109.5 . .
H24A C24 H24B 109.5 . .
C22 C24 H24C 109.5 . .
H24A C24 H24C 109.5 . .
H24B C24 H24C 109.5 . .
C22 C25 H25A 109.5 . .
C22 C25 H25B 109.5 . .
H25A C25 H25B 109.5 . .
C22 C25 H25C 109.5 . .
H25A C25 H25C 109.5 . .
H25B C25 H25C 109.5 . .

loop_
_geom_bond_atom_site_label_1
_geom_bond_atom_site_label_2
_geom_bond_distance
_geom_bond_site_symmetry_2
Mn1 N3 2.179(2) .
Mn1 N3 2.179(2) 10_655
Mn1 N1 2.265(2) .
Mn1 N1 2.265(2) 10_655
Mn1 N2 2.268(2) .
Mn1 N2 2.268(2) 10_655
B1 C6 1.637(4) .
B1 C16 1.645(4) .
B1 C1 1.649(4) .
B1 C11 1.652(4) .
N1 C5 1.347(3) .
N1 C1 1.360(3) .
N2 C10 1.341(3) .
N2 C6 1.360(3) .
N3 C15 1.352(3) .
N3 C11 1.359(3) .
C1 C2 1.400(4) .
C2 C3 1.378(4) .
C2 H2 0.9500 .
C3 C4 1.378(4) .
C3 H3 0.9500 .
C4 C5 1.377(4) .
C4 H4 0.9500 .
C5 H5 0.9500 .
C6 C7 1.397(4) .
C7 C8 1.377(4) .
C7 H7 0.9500 .
C8 C9 1.382(4) .
C8 H8 0.9500 .
C9 C10 1.371(4) .
C9 H9 0.9500 .
C10 H10 0.9500 .
C11 C12 1.404(4) .
C12 C13 1.379(4) .
C12 H12 0.9500 .
C13 C14 1.368(4) .
C13 H13 0.9500 .
C14 C15 1.364(4) .
C14 H14 0.9500 .
C15 H15 0.9500 .
C16 C21 1.393(4) .
C16 C17 1.396(4) .
C17 C18 1.391(4) .
C17 H17 0.9500 .
C18 C19 1.396(4) .
C18 H18 0.9500 .
C19 C20 1.392(4) .
C19 C22 1.534(4) .
C20 C21 1.391(4) .
C20 H20 0.9500 .
C21 H21 0.9500 .
C22 C25 1.533(4) .
C22 C24 1.533(4) .
C22 C23 1.538(4) .
C23 H23A 0.9800 .
C23 H23B 0.9800 .
C23 H23C 0.9800 .
C24 H24A 0.9800 .
C24 H24B 0.9800 .
C24 H24C 0.9800 .
C25 H25A 0.9800 .
C25 H25B 0.9800 .
C25 H25C 0.9800 .

loop_
_geom_torsion_atom_site_label_1
_geom_torsion_atom_site_label_2
_geom_torsion_atom_site_label_3
_geom_torsion_atom_site_label_4
_geom_torsion
_geom_torsion_site_symmetry_1
N3 Mn1 N1 C5 -143.6(2) .
N3 Mn1 N1 C5 36.4(2) 10_655
N1 Mn1 N1 C5 -132(21) 10_655
N2 Mn1 N1 C5 132.0(2) .
N2 Mn1 N1 C5 -48.0(2) 10_655
N3 Mn1 N1 C1 50.69(18) .
N3 Mn1 N1 C1 -129.31(18) 10_655
N1 Mn1 N1 C1 63(21) 10_655
N2 Mn1 N1 C1 -33.67(18) .
N2 Mn1 N1 C1 146.33(18) 10_655
N3 Mn1 N2 C10 146.6(2) .
N3 Mn1 N2 C10 -33.4(2) 10_655
N1 Mn1 N2 C10 -128.8(2) .
N1 Mn1 N2 C10 51.2(2) 10_655
N2 Mn1 N2 C10 177.4(17) 10_655
N3 Mn1 N2 C6 -56.48(19) .
N3 Mn1 N2 C6 123.52(19) 10_655
N1 Mn1 N2 C6 28.05(18) .
N1 Mn1 N2 C6 -151.95(18) 10_655
N2 Mn1 N2 C6 -25.7(14) 10_655
N3 Mn1 N3 C15 -145.5(15) 10_655
N1 Mn1 N3 C15 140.9(2) .
N1 Mn1 N3 C15 -39.1(2) 10_655
N2 Mn1 N3 C15 -132.1(2) .
N2 Mn1 N3 C15 48.0(2) 10_655
N3 Mn1 N3 C11 27.1(13) 10_655
N1 Mn1 N3 C11 -46.54(19) .
N1 Mn1 N3 C11 133.47(19) 10_655
N2 Mn1 N3 C11 40.55(19) .
N2 Mn1 N3 C11 -139.45(19) 10_655
C5 N1 C1 C2 -2.6(3) .
Mn1 N1 C1 C2 162.87(18) .
C5 N1 C1 B1 -176.4(2) .
Mn1 N1 C1 B1 -11.0(3) .
C6 B1 C1 N1 70.7(3) .
C16 B1 C1 N1 -168.6(2) .
C11 B1 C1 N1 -47.9(3) .
C6 B1 C1 C2 -102.8(3) .
C16 B1 C1 C2 17.9(3) .
C11 B1 C1 C2 138.6(2) .
N1 C1 C2 C3 1.9(4) .
B1 C1 C2 C3 175.3(3) .
C1 C2 C3 C4 -0.2(4) .
C2 C3 C4 C5 -0.7(4) .
C1 N1 C5 C4 1.7(4) .
Mn1 N1 C5 C4 -164.0(2) .
C3 C4 C5 N1 0.0(4) .
C10 N2 C6 C7 4.4(4) .
Mn1 N2 C6 C7 -151.87(19) .
C10 N2 C6 B1 177.7(2) .
Mn1 N2 C6 B1 21.5(3) .
C16 B1 C6 N2 161.2(2) .
C1 B1 C6 N2 -78.1(3) .
C11 B1 C6 N2 41.1(3) .
C16 B1 C6 C7 -26.0(3) .
C1 B1 C6 C7 94.7(3) .
C11 B1 C6 C7 -146.0(2) .
N2 C6 C7 C8 -4.8(4) .
B1 C6 C7 C8 -177.6(2) .
C6 C7 C8 C9 1.1(4) .
C7 C8 C9 C10 2.8(4) .
C6 N2 C10 C9 -0.5(4) .
Mn1 N2 C10 C9 156.0(2) .
C8 C9 C10 N2 -3.2(4) .
C15 N3 C11 C12 -0.1(4) .
Mn1 N3 C11 C12 -172.68(18) .
C15 N3 C11 B1 178.2(2) .
Mn1 N3 C11 B1 5.6(3) .
C6 B1 C11 N3 -59.5(3) .
C16 B1 C11 N3 177.1(2) .
C1 B1 C11 N3 53.0(3) .
C6 B1 C11 C12 118.7(3) .
C16 B1 C11 C12 -4.7(3) .
C1 B1 C11 C12 -128.8(3) .
N3 C11 C12 C13 -0.1(4) .
B1 C11 C12 C13 -178.3(3) .
C11 C12 C13 C14 0.7(4) .
C12 C13 C14 C15 -1.2(4) .
C11 N3 C15 C14 -0.5(4) .
Mn1 N3 C15 C14 172.1(2) .
C13 C14 C15 N3 1.1(5) .
C6 B1 C16 C21 155.9(2) .
C1 B1 C16 C21 42.0(3) .
C11 B1 C16 C21 -81.7(3) .
C6 B1 C16 C17 -31.7(3) .
C1 B1 C16 C17 -145.6(2) .
C11 B1 C16 C17 90.8(3) .
C21 C16 C17 C18 -3.9(4) .
B1 C16 C17 C18 -176.9(2) .
C16 C17 C18 C19 0.9(4) .
C17 C18 C19 C20 2.6(4) .
C17 C18 C19 C22 -178.0(2) .
C18 C19 C20 C21 -2.9(4) .
C22 C19 C20 C21 177.7(2) .
C19 C20 C21 C16 -0.3(4) .
C17 C16 C21 C20 3.6(4) .
B1 C16 C21 C20 176.7(2) .
C20 C19 C22 C25 -9.6(4) .
C18 C19 C22 C25 171.1(2) .
C20 C19 C22 C24 -129.7(3) .
C18 C19 C22 C24 51.0(3) .
C20 C19 C22 C23 110.4(3) .
C18 C19 C22 C23 -68.9(3) .

loop_
_platon_squeeze_void_nr
_platon_squeeze_void_average_x
_platon_squeeze_void_average_y
_platon_squeeze_void_average_z
_platon_squeeze_void_volume
_platon_squeeze_void_count_electrons
_platon_squeeze_void_content
1 0.000 0.000 -0.012 621 59 ' '
2 0.002 0.249 0.859 12 0 ' '
3 -0.002 0.751 0.141 12 0 ' '
4 0.086 0.668 0.808 12 0 ' '
5 0.084 0.419 0.525 12 0 ' '
6 0.333 0.667 0.149 622 59 ' '
7 0.247 0.998 0.859 12 0 ' '
8 0.249 0.247 0.141 12 0 ' '
9 0.331 0.417 0.808 12 0 ' '
10 0.335 0.916 0.525 12 0 ' '
11 0.419 0.335 0.475 12 0 ' '
12 0.417 0.086 0.192 12 0 ' '
13 0.667 0.333 0.815 622 59 ' '
14 0.581 0.665 0.525 12 0 ' '
15 0.583 0.914 0.808 12 0 ' '
16 0.665 0.084 0.475 12 0 ' '
17 0.668 0.583 0.192 12 0 ' '
18 0.752 1.002 0.141 12 0 ' '
19 0.751 0.752 0.859 12 0 ' '
20 0.914 0.331 0.192 12 0 ' '
21 0.916 0.581 0.475 12 0 ' '
